data_4078918
loop_
_publ_author_name
'Bhargava, Suresh K.'
'Priv\'er, Steven H.'
'Willis, Anthony C.'
'Bennett, Martin A.'

_publ_section_title
;
 Preparation, Structure, and Reactivity of Dipalladium(I) Complexes
 Containing the Carbanion 2-C6F4PPh2: Coexistence of Distinct,
 Noninterconverting Head-to-Head [Dipalladium(0/II)] and Head-to-Tail
 [Dipalladium(I)] Species
;
_journal_issue 15
_journal_name_full Organometallics
_journal_page_first 5561
_journal_paper_doi 10.1021/om300525p
_journal_volume 31
_journal_year 2012
_chemical_formula_moiety 'C46 H38 F8 N2 P2 Pt2'
_chemical_formula_sum 'C46 H38 F8 N2 P2 Pt2'
_chemical_formula_weight 1222.90
_chemical_name_systematic
; 
 ? 
;
_space_group_IT_number 14
_symmetry_cell_setting monoclinic
_symmetry_space_group_name_Hall '-P 2ybc'
_symmetry_space_group_name_H-M 'P 1 21/c 1'
_atom_sites_solution_hydrogens geom
_atom_sites_solution_primary direct
_atom_sites_solution_secondary difmap
_audit_creation_method SHELXL-97
_cell_angle_alpha 90.00
_cell_angle_beta 109.5320(10)
_cell_angle_gamma 90.00
_cell_formula_units_Z 4
_cell_length_a 15.1933(7)
_cell_length_b 16.7722(8)
_cell_length_c 17.8033(8)
_cell_measurement_reflns_used 9942
_cell_measurement_temperature 150(2)
_cell_measurement_theta_max 33.23
_cell_measurement_theta_min 2.37
_cell_volume 4275.7(3)
_computing_structure_refinement 'SHELXL-97 (Sheldrick, 2008)'
_computing_structure_solution 'SHELXS-97 (Sheldrick, 2008)'
_diffrn_ambient_temperature 150(2)
_diffrn_measured_fraction_theta_full 0.998
_diffrn_measured_fraction_theta_max 0.998
_diffrn_measurement_device_type 'Bruker APEX-II CCD'
_diffrn_measurement_method 'phi and omega scans'
_diffrn_radiation_monochromator graphite
_diffrn_radiation_source 'fine-focus sealed tube'
_diffrn_radiation_type MoK\a
_diffrn_radiation_wavelength 0.71073
_diffrn_reflns_av_R_equivalents 0.0786
_diffrn_reflns_av_sigmaI/netI 0.0679
_diffrn_reflns_limit_h_max 24
_diffrn_reflns_limit_h_min -24
_diffrn_reflns_limit_k_max 27
_diffrn_reflns_limit_k_min -27
_diffrn_reflns_limit_l_max 28
_diffrn_reflns_limit_l_min -22
_diffrn_reflns_number 93407
_diffrn_reflns_theta_full 35.00
_diffrn_reflns_theta_max 35.00
_diffrn_reflns_theta_min 1.72
_exptl_absorpt_coefficient_mu 6.682
_exptl_absorpt_correction_T_max 0.6899
_exptl_absorpt_correction_T_min 0.5444
_exptl_absorpt_correction_type multi-scan
_exptl_absorpt_process_details SADABS
_exptl_crystal_colour colourless
_exptl_crystal_density_diffrn 1.900
_exptl_crystal_density_method 'not measured'
_exptl_crystal_description needle
_exptl_crystal_F_000 2344
_exptl_crystal_size_max 0.20
_exptl_crystal_size_mid 0.06
_exptl_crystal_size_min 0.06
_refine_diff_density_max 1.548
_refine_diff_density_min -1.431
_refine_diff_density_rms 0.209
_refine_ls_extinction_method none
_refine_ls_goodness_of_fit_ref 0.973
_refine_ls_hydrogen_treatment constr
_refine_ls_matrix_type full
_refine_ls_number_parameters 547
_refine_ls_number_reflns 18795
_refine_ls_number_restraints 0
_refine_ls_restrained_S_all 0.973
_refine_ls_R_factor_all 0.0692
_refine_ls_R_factor_gt 0.0376
_refine_ls_shift/su_max 0.003
_refine_ls_shift/su_mean 0.000
_refine_ls_structure_factor_coef Fsqd
_refine_ls_weighting_details 'calc w=1/[\s^2^(Fo^2^)+(0.0197P)^2^+0.0000P] where P=(Fo^2^+2Fc^2^)/3'
_refine_ls_weighting_scheme calc
_refine_ls_wR_factor_gt 0.0600
_refine_ls_wR_factor_ref 0.0655
_reflns_number_gt 13473
_reflns_number_total 18795
_reflns_threshold_expression >2sigma(I)
_cod_data_source_file om300525p_si_001.cif
_cod_data_source_block complex10
_cod_original_sg_symbol_Hall -P2ybc
_cod_original_sg_symbol_H-M P2(1)/c
_cod_database_code 4078918

loop_
_symmetry_equiv_pos_as_xyz
'x, y, z'
'-x, y+1/2, -z+1/2'
'-x, -y, -z'
'x, -y-1/2, z-1/2'

loop_
_atom_site_label
_atom_site_type_symbol
_atom_site_fract_x
_atom_site_fract_y
_atom_site_fract_z
_atom_site_U_iso_or_equiv
_atom_site_adp_type
_atom_site_occupancy
_atom_site_symmetry_multiplicity
_atom_site_calc_flag
_atom_site_refinement_flags
Pt1 Pt 0.223426(7) 0.883822(7) 0.140772(7) 0.01278(3) Uani 1 1 d .
Pt2 Pt 0.215552(7) 0.731292(7) 0.161803(7) 0.01283(3) Uani 1 1 d .
P1 P 0.10954(5) 0.88339(5) 0.19606(5) 0.01516(15) Uani 1 1 d .
P2 P 0.37199(5) 0.74548(5) 0.20714(5) 0.01403(15) Uani 1 1 d .
F1 F 0.04041(13) 0.61369(12) 0.05598(13) 0.0280(5) Uani 1 1 d .
F2 F -0.13823(14) 0.61365(14) 0.04625(14) 0.0375(6) Uani 1 1 d .
F3 F -0.20844(14) 0.73074(14) 0.11443(15) 0.0387(6) Uani 1 1 d .
F4 F -0.09916(14) 0.85277(13) 0.18787(14) 0.0351(5) Uani 1 1 d .
F5 F 0.28729(13) 0.96151(13) -0.00542(12) 0.0269(5) Uani 1 1 d .
F6 F 0.44141(14) 0.94193(13) -0.04217(12) 0.0280(5) Uani 1 1 d .
F7 F 0.58466(13) 0.85137(13) 0.05081(13) 0.0284(5) Uani 1 1 d .
F8 F 0.56479(12) 0.76668(12) 0.17211(12) 0.0247(4) Uani 1 1 d .
N1 N 0.21712(18) 1.06916(17) 0.12272(17) 0.0219(6) Uani 1 1 d .
N2 N 0.22079(18) 0.54760(17) 0.18968(18) 0.0222(6) Uani 1 1 d .
C1 C 0.0711(2) 0.73663(19) 0.12734(19) 0.0154(6) Uani 1 1 d .
C2 C 0.0108(2) 0.6762(2) 0.0893(2) 0.0184(6) Uani 1 1 d .
C3 C -0.0826(2) 0.6744(2) 0.0835(2) 0.0234(7) Uani 1 1 d .
C4 C -0.1184(2) 0.7336(2) 0.1180(2) 0.0247(7) Uani 1 1 d .
C5 C -0.0610(2) 0.7957(2) 0.1551(2) 0.0225(7) Uani 1 1 d .
C6 C 0.0315(2) 0.79978(19) 0.15835(19) 0.0169(6) Uani 1 1 d .
C7 C 0.0325(2) 0.97056(19) 0.17471(19) 0.0171(6) Uani 1 1 d .
C8 C -0.0178(2) 0.9865(2) 0.0950(2) 0.0204(7) Uani 1 1 d .
H8 H -0.0098 0.9533 0.0546 0.025 Uiso 1 1 calc R
C9 C -0.0789(2) 1.0499(2) 0.0740(2) 0.0238(7) Uani 1 1 d .
H9 H -0.1138 1.0591 0.0195 0.029 Uiso 1 1 calc R
C10 C -0.0899(2) 1.1006(2) 0.1325(2) 0.0259(8) Uani 1 1 d .
H10 H -0.1323 1.1441 0.1182 0.031 Uiso 1 1 calc R
C11 C -0.0383(2) 1.0868(2) 0.2111(2) 0.0247(7) Uani 1 1 d .
H11 H -0.0445 1.1214 0.2512 0.030 Uiso 1 1 calc R
C12 C 0.0230(2) 1.0225(2) 0.2323(2) 0.0207(7) Uani 1 1 d .
H12 H 0.0587 1.0140 0.2867 0.025 Uiso 1 1 calc R
C13 C 0.1499(2) 0.8788(2) 0.3041(2) 0.0203(7) Uani 1 1 d .
C14 C 0.2188(2) 0.9318(2) 0.3463(2) 0.0271(8) Uani 1 1 d .
H14 H 0.2465 0.9666 0.3184 0.033 Uiso 1 1 calc R
C15 C 0.2477(3) 0.9345(3) 0.4287(2) 0.0389(10) Uani 1 1 d .
H15 H 0.2933 0.9722 0.4572 0.047 Uiso 1 1 calc R
C16 C 0.2094(3) 0.8819(3) 0.4694(2) 0.0427(11) Uani 1 1 d .
H16 H 0.2294 0.8833 0.5260 0.051 Uiso 1 1 calc R
C17 C 0.1435(3) 0.8283(3) 0.4289(2) 0.0393(10) Uani 1 1 d .
H17 H 0.1184 0.7919 0.4573 0.047 Uiso 1 1 calc R
C18 C 0.1125(3) 0.8265(2) 0.3461(2) 0.0318(9) Uani 1 1 d .
H18 H 0.0657 0.7895 0.3181 0.038 Uiso 1 1 calc R
C19 C 0.3351(2) 0.86634(18) 0.10012(18) 0.0148(6) Uani 1 1 d .
C20 C 0.3513(2) 0.90892(19) 0.03990(19) 0.0172(6) Uani 1 1 d .
C21 C 0.4324(2) 0.9027(2) 0.0207(2) 0.0198(7) Uani 1 1 d .
C22 C 0.5043(2) 0.8566(2) 0.0671(2) 0.0187(6) Uani 1 1 d .
C23 C 0.4922(2) 0.81217(19) 0.1281(2) 0.0177(6) Uani 1 1 d .
C24 C 0.4072(2) 0.81311(18) 0.14278(19) 0.0151(6) Uani 1 1 d .
C25 C 0.4198(2) 0.78146(18) 0.30848(18) 0.0152(6) Uani 1 1 d .
C26 C 0.5091(2) 0.8149(2) 0.3386(2) 0.0214(7) Uani 1 1 d .
H26 H 0.5437 0.8247 0.3040 0.026 Uiso 1 1 calc R
C27 C 0.5474(2) 0.8337(2) 0.4189(2) 0.0256(7) Uani 1 1 d .
H27 H 0.6081 0.8563 0.4388 0.031 Uiso 1 1 calc R
C28 C 0.4975(2) 0.8197(2) 0.4703(2) 0.0247(7) Uani 1 1 d .
H28 H 0.5240 0.8325 0.5253 0.030 Uiso 1 1 calc R
C29 C 0.4083(2) 0.7867(2) 0.4405(2) 0.0230(7) Uani 1 1 d .
H29 H 0.3740 0.7766 0.4754 0.028 Uiso 1 1 calc R
C30 C 0.3694(2) 0.7684(2) 0.3600(2) 0.0211(7) Uani 1 1 d .
H30 H 0.3081 0.7469 0.3400 0.025 Uiso 1 1 calc R
C31 C 0.4394(2) 0.6535(2) 0.21238(19) 0.0171(6) Uani 1 1 d .
C32 C 0.4816(2) 0.6143(2) 0.2842(2) 0.0218(7) Uani 1 1 d .
H32 H 0.4764 0.6355 0.3320 0.026 Uiso 1 1 calc R
C33 C 0.5316(2) 0.5441(2) 0.2863(2) 0.0274(8) Uani 1 1 d .
H33 H 0.5600 0.5177 0.3357 0.033 Uiso 1 1 calc R
C34 C 0.5402(2) 0.5128(2) 0.2180(2) 0.0291(8) Uani 1 1 d .
H34 H 0.5763 0.4661 0.2202 0.035 Uiso 1 1 calc R
C35 C 0.4960(2) 0.5496(2) 0.1462(2) 0.0274(8) Uani 1 1 d .
H35 H 0.5007 0.5276 0.0986 0.033 Uiso 1 1 calc R
C36 C 0.4444(2) 0.6187(2) 0.1428(2) 0.0225(7) Uani 1 1 d .
H36 H 0.4124 0.6424 0.0927 0.027 Uiso 1 1 calc R
C37 C 0.2220(2) 1.0012(2) 0.12745(19) 0.0186(6) Uani 1 1 d .
C38 C 0.2153(2) 1.1561(2) 0.1203(2) 0.0269(8) Uani 1 1 d .
C39 C 0.1141(3) 1.1833(2) 0.0843(3) 0.0347(9) Uani 1 1 d .
H39A H 0.0875 1.1624 0.0299 0.052 Uiso 1 1 calc R
H39B H 0.1117 1.2417 0.0829 0.052 Uiso 1 1 calc R
H39C H 0.0781 1.1632 0.1168 0.052 Uiso 1 1 calc R
C40 C 0.2593(4) 1.1847(3) 0.2057(3) 0.0558(14) Uani 1 1 d .
H40A H 0.2225 1.1653 0.2379 0.084 Uiso 1 1 calc R
H40B H 0.2607 1.2431 0.2067 0.084 Uiso 1 1 calc R
H40C H 0.3232 1.1641 0.2276 0.084 Uiso 1 1 calc R
C41 C 0.2717(3) 1.1815(3) 0.0679(3) 0.0507(13) Uani 1 1 d .
H41A H 0.3365 1.1638 0.0922 0.076 Uiso 1 1 calc R
H41B H 0.2700 1.2397 0.0628 0.076 Uiso 1 1 calc R
H41C H 0.2448 1.1574 0.0150 0.076 Uiso 1 1 calc R
C42 C 0.2165(2) 0.6147(2) 0.1791(2) 0.0185(6) Uani 1 1 d .
C43 C 0.2253(2) 0.4608(2) 0.1980(2) 0.0242(8) Uani 1 1 d .
C44 C 0.2662(3) 0.4423(2) 0.2865(3) 0.0412(11) Uani 1 1 d .
H44A H 0.3285 0.4662 0.3083 0.062 Uiso 1 1 calc R
H44B H 0.2709 0.3844 0.2943 0.062 Uiso 1 1 calc R
H44C H 0.2256 0.4645 0.3140 0.062 Uiso 1 1 calc R
C45 C 0.1265(2) 0.4289(2) 0.1612(2) 0.0279(8) Uani 1 1 d .
H45A H 0.0869 0.4510 0.1896 0.042 Uiso 1 1 calc R
H45B H 0.1273 0.3706 0.1652 0.042 Uiso 1 1 calc R
H45C H 0.1017 0.4445 0.1050 0.042 Uiso 1 1 calc R
C46 C 0.2879(3) 0.4316(2) 0.1525(3) 0.0419(11) Uani 1 1 d .
H46A H 0.2616 0.4483 0.0966 0.063 Uiso 1 1 calc R
H46B H 0.2919 0.3733 0.1553 0.063 Uiso 1 1 calc R
H46C H 0.3504 0.4544 0.1762 0.063 Uiso 1 1 calc R

loop_
_atom_site_aniso_label
_atom_site_aniso_U_11
_atom_site_aniso_U_22
_atom_site_aniso_U_33
_atom_site_aniso_U_23
_atom_site_aniso_U_13
_atom_site_aniso_U_12
Pt1 0.01539(5) 0.00980(5) 0.01331(6) 0.00070(4) 0.00501(4) 0.00054(4)
Pt2 0.01546(5) 0.00983(5) 0.01390(6) 0.00056(4) 0.00585(4) 0.00043(4)
P1 0.0173(3) 0.0140(4) 0.0151(4) -0.0001(3) 0.0066(3) 0.0015(3)
P2 0.0160(3) 0.0128(4) 0.0138(4) 0.0014(3) 0.0056(3) 0.0009(3)
F1 0.0288(10) 0.0208(11) 0.0343(12) -0.0126(9) 0.0104(9) -0.0059(8)
F2 0.0286(11) 0.0351(14) 0.0461(15) -0.0115(11) 0.0088(10) -0.0160(10)
F3 0.0182(10) 0.0477(15) 0.0537(16) -0.0001(12) 0.0166(10) -0.0048(9)
F4 0.0304(11) 0.0299(13) 0.0561(16) -0.0088(11) 0.0292(11) 0.0005(9)
F5 0.0252(10) 0.0298(12) 0.0242(11) 0.0148(9) 0.0064(8) 0.0045(8)
F6 0.0356(11) 0.0325(13) 0.0201(11) 0.0067(9) 0.0148(9) -0.0073(9)
F7 0.0230(10) 0.0358(13) 0.0333(12) 0.0018(10) 0.0185(9) -0.0025(9)
F8 0.0176(9) 0.0282(12) 0.0284(11) 0.0080(9) 0.0081(8) 0.0065(8)
N1 0.0231(13) 0.0170(15) 0.0236(16) 0.0004(12) 0.0051(11) -0.0026(11)
N2 0.0224(13) 0.0159(14) 0.0309(17) 0.0011(13) 0.0124(12) 0.0001(11)
C1 0.0180(13) 0.0139(15) 0.0152(15) 0.0026(12) 0.0066(11) 0.0004(11)
C2 0.0199(14) 0.0176(17) 0.0180(17) -0.0020(13) 0.0069(12) -0.0009(11)
C3 0.0205(15) 0.0237(19) 0.0214(18) -0.0007(14) 0.0007(13) -0.0065(13)
C4 0.0173(14) 0.030(2) 0.0280(19) 0.0045(16) 0.0095(13) -0.0037(13)
C5 0.0209(15) 0.0239(18) 0.0263(19) -0.0004(15) 0.0125(14) 0.0019(13)
C6 0.0174(13) 0.0176(16) 0.0176(16) 0.0016(13) 0.0084(12) 0.0008(11)
C7 0.0174(13) 0.0147(15) 0.0204(16) 0.0003(13) 0.0080(12) 0.0003(11)
C8 0.0217(15) 0.0182(17) 0.0201(17) -0.0047(13) 0.0052(13) 0.0025(12)
C9 0.0196(15) 0.0232(18) 0.0245(19) 0.0031(15) 0.0020(13) 0.0041(13)
C10 0.0235(16) 0.0205(18) 0.033(2) -0.0021(15) 0.0084(15) 0.0054(13)
C11 0.0300(17) 0.0223(18) 0.0219(18) -0.0062(15) 0.0088(14) 0.0023(14)
C12 0.0262(16) 0.0182(17) 0.0165(16) -0.0007(13) 0.0058(13) 0.0032(12)
C13 0.0282(16) 0.0197(17) 0.0154(16) 0.0016(13) 0.0106(13) 0.0071(13)
C14 0.0285(17) 0.028(2) 0.0233(19) -0.0029(16) 0.0064(14) 0.0016(15)
C15 0.038(2) 0.048(3) 0.023(2) -0.0110(19) -0.0005(16) 0.0078(19)
C16 0.052(3) 0.060(3) 0.0151(19) 0.001(2) 0.0104(18) 0.020(2)
C17 0.055(3) 0.045(3) 0.024(2) 0.0089(19) 0.022(2) 0.009(2)
C18 0.042(2) 0.030(2) 0.029(2) 0.0027(17) 0.0190(18) 0.0036(16)
C19 0.0179(13) 0.0144(15) 0.0109(14) -0.0003(11) 0.0034(11) -0.0035(11)
C20 0.0182(13) 0.0172(16) 0.0151(15) 0.0009(13) 0.0040(12) 0.0008(11)
C21 0.0281(16) 0.0189(17) 0.0142(16) -0.0012(13) 0.0097(13) -0.0082(12)
C22 0.0187(14) 0.0212(17) 0.0203(17) -0.0020(14) 0.0119(12) -0.0055(12)
C23 0.0154(13) 0.0166(16) 0.0200(17) 0.0008(13) 0.0047(12) 0.0000(11)
C24 0.0162(13) 0.0137(15) 0.0160(16) -0.0016(12) 0.0063(11) -0.0014(11)
C25 0.0202(13) 0.0131(15) 0.0128(15) 0.0007(12) 0.0062(11) 0.0013(11)
C26 0.0266(16) 0.0236(18) 0.0151(17) -0.0007(14) 0.0086(13) -0.0052(13)
C27 0.0265(17) 0.0246(19) 0.0246(19) -0.0045(15) 0.0070(14) -0.0044(14)
C28 0.0302(17) 0.028(2) 0.0153(17) -0.0020(14) 0.0067(14) 0.0008(14)
C29 0.0263(16) 0.0250(19) 0.0202(18) 0.0021(14) 0.0110(14) 0.0026(13)
C30 0.0210(14) 0.0243(18) 0.0183(17) 0.0003(14) 0.0072(12) 0.0006(13)
C31 0.0160(13) 0.0167(16) 0.0187(16) -0.0011(13) 0.0061(12) 0.0000(11)
C32 0.0271(16) 0.0169(16) 0.0203(17) 0.0035(14) 0.0065(13) 0.0042(13)
C33 0.0262(17) 0.0184(18) 0.031(2) 0.0085(15) 0.0007(15) 0.0046(13)
C34 0.0215(15) 0.0161(17) 0.049(3) 0.0011(17) 0.0106(16) 0.0031(13)
C35 0.0348(18) 0.0163(17) 0.039(2) -0.0089(16) 0.0226(17) -0.0012(14)
C36 0.0292(16) 0.0196(17) 0.0223(18) 0.0013(14) 0.0133(14) 0.0016(13)
C37 0.0162(13) 0.0200(16) 0.0187(17) 0.0011(13) 0.0047(12) -0.0012(12)
C38 0.0312(18) 0.0057(15) 0.039(2) 0.0033(14) 0.0049(16) -0.0004(12)
C39 0.034(2) 0.0178(19) 0.049(3) 0.0009(18) 0.0092(18) 0.0017(15)
C40 0.069(3) 0.025(2) 0.049(3) -0.014(2) -0.014(2) 0.006(2)
C41 0.041(2) 0.032(3) 0.080(4) 0.031(2) 0.021(2) 0.0016(19)
C42 0.0173(13) 0.0162(16) 0.0243(17) 0.0018(14) 0.0100(12) 0.0017(12)
C43 0.0207(15) 0.0116(15) 0.043(2) 0.0007(15) 0.0144(15) -0.0004(12)
C44 0.040(2) 0.029(2) 0.045(3) 0.0197(19) 0.0003(19) -0.0057(17)
C45 0.0253(16) 0.0221(19) 0.038(2) -0.0014(16) 0.0131(16) -0.0042(14)
C46 0.039(2) 0.021(2) 0.080(4) -0.005(2) 0.039(2) 0.0000(16)

loop_
_atom_type_symbol
_atom_type_description
_atom_type_scat_dispersion_real
_atom_type_scat_dispersion_imag
_atom_type_scat_source
C C 0.0033 0.0016 'International Tables Vol C Tables 4.2.6.8 and 6.1.1.4'
H H 0.0000 0.0000 'International Tables Vol C Tables 4.2.6.8 and 6.1.1.4'
N N 0.0061 0.0033 'International Tables Vol C Tables 4.2.6.8 and 6.1.1.4'
F F 0.0171 0.0103 'International Tables Vol C Tables 4.2.6.8 and 6.1.1.4'
P P 0.1023 0.0942 'International Tables Vol C Tables 4.2.6.8 and 6.1.1.4'
Pt Pt -1.7033 8.3905 'International Tables Vol C Tables 4.2.6.8 and 6.1.1.4'

loop_
_geom_angle_atom_site_label_1
_geom_angle_atom_site_label_2
_geom_angle_atom_site_label_3
_geom_angle
C37 Pt1 C19 94.34(12)
C37 Pt1 P1 94.38(9)
C19 Pt1 P1 170.39(9)
C37 Pt1 Pt2 176.03(9)
C19 Pt1 Pt2 89.63(8)
P1 Pt1 Pt2 81.66(2)
C42 Pt2 C1 92.32(12)
C42 Pt2 P2 95.56(9)
C1 Pt2 P2 170.72(9)
C42 Pt2 Pt1 177.10(8)
C1 Pt2 Pt1 90.57(9)
P2 Pt2 Pt1 81.58(2)
C6 P1 C13 107.89(16)
C6 P1 C7 104.30(14)
C13 P1 C7 102.69(15)
C6 P1 Pt1 110.02(10)
C13 P1 Pt1 115.18(11)
C7 P1 Pt1 115.88(10)
C25 P2 C24 108.44(14)
C25 P2 C31 101.45(14)
C24 P2 C31 106.27(14)
C25 P2 Pt2 114.62(10)
C24 P2 Pt2 109.75(10)
C31 P2 Pt2 115.65(10)
C37 N1 C38 177.0(3)
C42 N2 C43 176.4(4)
C2 C1 C6 116.2(3)
C2 C1 Pt2 125.1(2)
C6 C1 Pt2 117.5(2)
F1 C2 C1 121.4(3)
F1 C2 C3 115.6(3)
C1 C2 C3 123.0(3)
F2 C3 C4 119.4(3)
F2 C3 C2 120.6(3)
C4 C3 C2 120.0(3)
F3 C4 C3 120.0(3)
F3 C4 C5 121.3(3)
C3 C4 C5 118.7(3)
F4 C5 C4 116.7(3)
F4 C5 C6 121.5(3)
C4 C5 C6 121.8(3)
C5 C6 C1 120.2(3)
C5 C6 P1 125.5(3)
C1 C6 P1 114.3(2)
C12 C7 C8 118.3(3)
C12 C7 P1 124.4(3)
C8 C7 P1 117.3(2)
C9 C8 C7 120.9(3)
C9 C8 H8 119.5
C7 C8 H8 119.5
C8 C9 C10 120.4(3)
C8 C9 H9 119.8
C10 C9 H9 119.8
C11 C10 C9 119.0(3)
C11 C10 H10 120.5
C9 C10 H10 120.5
C10 C11 C12 120.6(3)
C10 C11 H11 119.7
C12 C11 H11 119.7
C7 C12 C11 120.7(3)
C7 C12 H12 119.6
C11 C12 H12 119.6
C14 C13 C18 118.9(3)
C14 C13 P1 118.2(3)
C18 C13 P1 122.8(3)
C15 C14 C13 120.6(4)
C15 C14 H14 119.7
C13 C14 H14 119.7
C14 C15 C16 119.6(4)
C14 C15 H15 120.2
C16 C15 H15 120.2
C17 C16 C15 120.4(4)
C17 C16 H16 119.8
C15 C16 H16 119.8
C16 C17 C18 120.4(4)
C16 C17 H17 119.8
C18 C17 H17 119.8
C17 C18 C13 120.1(4)
C17 C18 H18 119.9
C13 C18 H18 119.9
C20 C19 C24 115.8(3)
C20 C19 Pt1 125.3(2)
C24 C19 Pt1 118.5(2)
F5 C20 C19 121.3(3)
F5 C20 C21 114.8(3)
C19 C20 C21 123.9(3)
F6 C21 C22 119.8(3)
F6 C21 C20 121.0(3)
C22 C21 C20 119.2(3)
F7 C22 C21 120.2(3)
F7 C22 C23 120.2(3)
C21 C22 C23 119.5(3)
F8 C23 C22 117.5(3)
F8 C23 C24 121.5(3)
C22 C23 C24 121.0(3)
C23 C24 C19 120.1(3)
C23 C24 P2 126.5(2)
C19 C24 P2 113.1(2)
C30 C25 C26 119.1(3)
C30 C25 P2 118.5(2)
C26 C25 P2 122.1(2)
C27 C26 C25 120.4(3)
C27 C26 H26 119.8
C25 C26 H26 119.8
C26 C27 C28 120.4(3)
C26 C27 H27 119.8
C28 C27 H27 119.8
C27 C28 C29 119.4(3)
C27 C28 H28 120.3
C29 C28 H28 120.3
C30 C29 C28 120.3(3)
C30 C29 H29 119.9
C28 C29 H29 119.9
C29 C30 C25 120.4(3)
C29 C30 H30 119.8
C25 C30 H30 119.8
C32 C31 C36 118.3(3)
C32 C31 P2 121.5(3)
C36 C31 P2 120.1(3)
C31 C32 C33 120.3(3)
C31 C32 H32 119.9
C33 C32 H32 119.9
C34 C33 C32 120.8(3)
C34 C33 H33 119.6
C32 C33 H33 119.6
C33 C34 C35 119.3(3)
C33 C34 H34 120.3
C35 C34 H34 120.3
C34 C35 C36 120.6(3)
C34 C35 H35 119.7
C36 C35 H35 119.7
C35 C36 C31 120.6(3)
C35 C36 H36 119.7
C31 C36 H36 119.7
N1 C37 Pt1 175.3(3)
N1 C38 C40 106.7(3)
N1 C38 C41 106.8(3)
C40 C38 C41 112.0(4)
N1 C38 C39 108.6(3)
C40 C38 C39 111.8(3)
C41 C38 C39 110.7(3)
C38 C39 H39A 109.5
C38 C39 H39B 109.5
H39A C39 H39B 109.5
C38 C39 H39C 109.5
H39A C39 H39C 109.5
H39B C39 H39C 109.5
C38 C40 H40A 109.5
C38 C40 H40B 109.5
H40A C40 H40B 109.5
C38 C40 H40C 109.5
H40A C40 H40C 109.5
H40B C40 H40C 109.5
C38 C41 H41A 109.5
C38 C41 H41B 109.5
H41A C41 H41B 109.5
C38 C41 H41C 109.5
H41A C41 H41C 109.5
H41B C41 H41C 109.5
N2 C42 Pt2 177.2(3)
N2 C43 C45 107.5(3)
N2 C43 C44 107.2(3)
C45 C43 C44 112.2(3)
N2 C43 C46 106.4(3)
C45 C43 C46 111.1(3)
C44 C43 C46 112.0(3)
C43 C44 H44A 109.5
C43 C44 H44B 109.5
H44A C44 H44B 109.5
C43 C44 H44C 109.5
H44A C44 H44C 109.5
H44B C44 H44C 109.5
C43 C45 H45A 109.5
C43 C45 H45B 109.5
H45A C45 H45B 109.5
C43 C45 H45C 109.5
H45A C45 H45C 109.5
H45B C45 H45C 109.5
C43 C46 H46A 109.5
C43 C46 H46B 109.5
H46A C46 H46B 109.5
C43 C46 H46C 109.5
H46A C46 H46C 109.5
H46B C46 H46C 109.5

loop_
_geom_bond_atom_site_label_1
_geom_bond_atom_site_label_2
_geom_bond_distance
Pt1 C37 1.983(3)
Pt1 C19 2.076(3)
Pt1 P1 2.2586(8)
Pt1 Pt2 2.5941(2)
Pt2 C42 1.979(3)
Pt2 C1 2.074(3)
Pt2 P2 2.2526(8)
P1 C6 1.814(3)
P1 C13 1.815(3)
P1 C7 1.832(3)
P2 C25 1.809(3)
P2 C24 1.815(3)
P2 C31 1.837(3)
F1 C2 1.353(4)
F2 C3 1.348(4)
F3 C4 1.348(3)
F4 C5 1.348(4)
F5 C20 1.360(4)
F6 C21 1.344(4)
F7 C22 1.350(3)
F8 C23 1.355(3)
N1 C37 1.143(4)
N1 C38 1.459(4)
N2 C42 1.140(4)
N2 C43 1.463(4)
C1 C2 1.382(4)
C1 C6 1.418(4)
C2 C3 1.389(4)
C3 C4 1.373(5)
C4 C5 1.377(5)
C5 C6 1.389(4)
C7 C12 1.388(4)
C7 C8 1.395(4)
C8 C9 1.378(4)
C8 H8 0.9500
C9 C10 1.397(5)
C9 H9 0.9500
C10 C11 1.375(5)
C10 H10 0.9500
C11 C12 1.392(5)
C11 H11 0.9500
C12 H12 0.9500
C13 C14 1.388(5)
C13 C18 1.392(5)
C14 C15 1.384(5)
C14 H14 0.9500
C15 C16 1.388(6)
C15 H15 0.9500
C16 C17 1.360(6)
C16 H16 0.9500
C17 C18 1.389(6)
C17 H17 0.9500
C18 H18 0.9500
C19 C20 1.377(4)
C19 C24 1.420(4)
C20 C21 1.388(4)
C21 C22 1.369(5)
C22 C23 1.379(4)
C23 C24 1.400(4)
C25 C30 1.395(4)
C25 C26 1.398(4)
C26 C27 1.386(5)
C26 H26 0.9500
C27 C28 1.390(5)
C27 H27 0.9500
C28 C29 1.394(5)
C28 H28 0.9500
C29 C30 1.390(5)
C29 H29 0.9500
C30 H30 0.9500
C31 C32 1.388(4)
C31 C36 1.394(5)
C32 C33 1.395(5)
C32 H32 0.9500
C33 C34 1.371(5)
C33 H33 0.9500
C34 C35 1.375(5)
C34 H34 0.9500
C35 C36 1.388(5)
C35 H35 0.9500
C36 H36 0.9500
C38 C40 1.521(6)
C38 C41 1.523(5)
C38 C39 1.524(5)
C39 H39A 0.9800
C39 H39B 0.9800
C39 H39C 0.9800
C40 H40A 0.9800
C40 H40B 0.9800
C40 H40C 0.9800
C41 H41A 0.9800
C41 H41B 0.9800
C41 H41C 0.9800
C43 C45 1.520(4)
C43 C44 1.521(5)
C43 C46 1.521(5)
C44 H44A 0.9800
C44 H44B 0.9800
C44 H44C 0.9800
C45 H45A 0.9800
C45 H45B 0.9800
C45 H45C 0.9800
C46 H46A 0.9800
C46 H46B 0.9800
C46 H46C 0.9800

loop_
_geom_torsion_atom_site_label_1
_geom_torsion_atom_site_label_2
_geom_torsion_atom_site_label_3
_geom_torsion_atom_site_label_4
_geom_torsion
C19 Pt1 Pt2 C1 -144.14(12)
P1 Pt1 Pt2 C1 39.94(9)
C19 Pt1 Pt2 P2 40.83(8)
P1 Pt1 Pt2 P2 -135.09(3)
C37 Pt1 P1 C6 140.03(14)
Pt2 Pt1 P1 C6 -39.70(11)
C37 Pt1 P1 C13 -97.80(15)
Pt2 Pt1 P1 C13 82.48(12)
C37 Pt1 P1 C7 22.06(15)
Pt2 Pt1 P1 C7 -157.67(12)
C42 Pt2 P2 C25 -99.84(15)
Pt1 Pt2 P2 C25 80.62(11)
C42 Pt2 P2 C24 137.87(15)
Pt1 Pt2 P2 C24 -41.68(11)
C42 Pt2 P2 C31 17.69(15)
Pt1 Pt2 P2 C31 -161.86(12)
C42 Pt2 C1 C2 -30.7(3)
Pt1 Pt2 C1 C2 149.1(3)
C42 Pt2 C1 C6 136.3(3)
Pt1 Pt2 C1 C6 -43.9(2)
C6 C1 C2 F1 178.7(3)
Pt2 C1 C2 F1 -14.2(5)
C6 C1 C2 C3 -2.3(5)
Pt2 C1 C2 C3 164.8(3)
F1 C2 C3 F2 -0.4(5)
C1 C2 C3 F2 -179.4(3)
F1 C2 C3 C4 177.6(3)
C1 C2 C3 C4 -1.5(5)
F2 C3 C4 F3 -0.1(5)
C2 C3 C4 F3 -178.0(3)
F2 C3 C4 C5 -179.4(3)
C2 C3 C4 C5 2.6(5)
F3 C4 C5 F4 0.4(5)
C3 C4 C5 F4 179.7(3)
F3 C4 C5 C6 -179.2(3)
C3 C4 C5 C6 0.1(6)
F4 C5 C6 C1 176.4(3)
C4 C5 C6 C1 -4.0(5)
F4 C5 C6 P1 -6.5(5)
C4 C5 C6 P1 173.1(3)
C2 C1 C6 C5 5.0(5)
Pt2 C1 C6 C5 -163.2(3)
C2 C1 C6 P1 -172.4(2)
Pt2 C1 C6 P1 19.4(3)
C13 P1 C6 C5 78.3(3)
C7 P1 C6 C5 -30.4(3)
Pt1 P1 C6 C5 -155.4(3)
C13 P1 C6 C1 -104.5(3)
C7 P1 C6 C1 146.8(2)
Pt1 P1 C6 C1 21.8(3)
C6 P1 C7 C12 120.1(3)
C13 P1 C7 C12 7.7(3)
Pt1 P1 C7 C12 -118.8(3)
C6 P1 C7 C8 -61.6(3)
C13 P1 C7 C8 -174.1(3)
Pt1 P1 C7 C8 59.5(3)
C12 C7 C8 C9 -3.2(5)
P1 C7 C8 C9 178.5(3)
C7 C8 C9 C10 1.6(5)
C8 C9 C10 C11 0.5(5)
C9 C10 C11 C12 -0.9(5)
C8 C7 C12 C11 2.7(5)
P1 C7 C12 C11 -179.0(3)
C10 C11 C12 C7 -0.7(5)
C6 P1 C13 C14 172.9(3)
C7 P1 C13 C14 -77.3(3)
Pt1 P1 C13 C14 49.6(3)
C6 P1 C13 C18 -9.4(3)
C7 P1 C13 C18 100.4(3)
Pt1 P1 C13 C18 -132.7(3)
C18 C13 C14 C15 -2.2(5)
P1 C13 C14 C15 175.6(3)
C13 C14 C15 C16 2.2(6)
C14 C15 C16 C17 -0.5(6)
C15 C16 C17 C18 -1.0(7)
C16 C17 C18 C13 1.0(6)
C14 C13 C18 C17 0.7(5)
P1 C13 C18 C17 -177.1(3)
C37 Pt1 C19 C20 -36.5(3)
Pt2 Pt1 C19 C20 143.5(3)
C37 Pt1 C19 C24 135.7(2)
Pt2 Pt1 C19 C24 -44.3(2)
C24 C19 C20 F5 179.7(3)
Pt1 C19 C20 F5 -7.9(4)
C24 C19 C20 C21 -0.7(5)
Pt1 C19 C20 C21 171.6(2)
F5 C20 C21 F6 -4.9(5)
C19 C20 C21 F6 175.5(3)
F5 C20 C21 C22 174.5(3)
C19 C20 C21 C22 -5.1(5)
F6 C21 C22 F7 1.1(5)
C20 C21 C22 F7 -178.3(3)
F6 C21 C22 C23 -175.5(3)
C20 C21 C22 C23 5.2(5)
F7 C22 C23 F8 2.7(5)
C21 C22 C23 F8 179.3(3)
F7 C22 C23 C24 -176.1(3)
C21 C22 C23 C24 0.5(5)
F8 C23 C24 C19 174.7(3)
C22 C23 C24 C19 -6.5(5)
F8 C23 C24 P2 -11.0(5)
C22 C23 C24 P2 167.8(3)
C20 C19 C24 C23 6.4(4)
Pt1 C19 C24 C23 -166.5(2)
C20 C19 C24 P2 -168.6(2)
Pt1 C19 C24 P2 18.5(3)
C25 P2 C24 C23 83.5(3)
C31 P2 C24 C23 -24.9(3)
Pt2 P2 C24 C23 -150.6(3)
C25 P2 C24 C19 -101.9(2)
C31 P2 C24 C19 149.7(2)
Pt2 P2 C24 C19 24.0(3)
C24 P2 C25 C30 147.7(3)
C31 P2 C25 C30 -100.7(3)
Pt2 P2 C25 C30 24.7(3)
C24 P2 C25 C26 -38.5(3)
C31 P2 C25 C26 73.1(3)
Pt2 P2 C25 C26 -161.5(2)
C30 C25 C26 C27 0.9(5)
P2 C25 C26 C27 -172.8(3)
C25 C26 C27 C28 -0.1(5)
C26 C27 C28 C29 -0.2(5)
C27 C28 C29 C30 -0.4(5)
C28 C29 C30 C25 1.2(5)
C26 C25 C30 C29 -1.5(5)
P2 C25 C30 C29 172.5(3)
C25 P2 C31 C32 22.6(3)
C24 P2 C31 C32 135.8(3)
Pt2 P2 C31 C32 -102.1(3)
C25 P2 C31 C36 -161.3(3)
C24 P2 C31 C36 -48.0(3)
Pt2 P2 C31 C36 74.0(3)
C36 C31 C32 C33 3.2(5)
P2 C31 C32 C33 179.4(3)
C31 C32 C33 C34 0.2(5)
C32 C33 C34 C35 -2.4(5)
C33 C34 C35 C36 1.2(5)
C34 C35 C36 C31 2.3(5)
C32 C31 C36 C35 -4.4(5)
P2 C31 C36 C35 179.3(3)
